data_7026548
loop_
_publ_author_name
'Hu, Ming-Qiang'
'Wen, Hui-Min'
'Ma, Cheng-Bing'
'Li, Na'
'Yan, Qing-Yun'
'Chen, Hui'
'Chen, Chang-Neng'

_publ_section_title
;
 Synthesis, structures and electrochemistry studies of
 2Fe2S-Fe(ii)(S-2N)(2) models for H-cluster of [FeFe]-hydrogenase.
;
_journal_issue 40
_journal_name_full 'Dalton transactions (Cambridge, England : 2003)'
_journal_page_first 9484
_journal_page_last 9486
_journal_paper_doi 10.1039/c0dt00505c
_journal_volume 39
_journal_year 2010
_chemical_formula_moiety 'C32 H30 Fe5 N4 O10 S6'
_chemical_formula_sum 'C32 H30 Fe5 N4 O10 S6'
_chemical_formula_weight 1102.21
_chemical_name_common
;
bis-((pentacarbonylpropanedithiolatodiiron)-
sulfanylpropyliminomethylpyridine) iron(ii)
;
_chemical_name_systematic
;
bis-[(pentacarbonylpropanedithiolatodiiron)-sulfanylpropyliminomethylpyridine]
iron(ii)
;
_space_group_IT_number 14
_symmetry_cell_setting monoclinic
_symmetry_Int_Tables_number 14
_symmetry_space_group_name_Hall '-P 2yn'
_symmetry_space_group_name_H-M 'P 1 21/n 1'
_atom_sites_solution_hydrogens geom
_atom_sites_solution_primary direct
_atom_sites_solution_secondary difmap
_audit_creation_method SHELXL-97
_cell_angle_alpha 90.00
_cell_angle_beta 111.816(7)
_cell_angle_gamma 90.00
_cell_formula_units_Z 4
_cell_length_a 20.330(10)
_cell_length_b 10.320(4)
_cell_length_c 24.294(13)
_cell_measurement_reflns_used 3901
_cell_measurement_temperature 293(2)
_cell_measurement_theta_max 27.4642
_cell_measurement_theta_min 2.1580
_cell_volume 4732(4)
_computing_cell_refinement 'CrystalClear (Rigaku Inc., 2007)'
_computing_data_collection 'CrystalClear (Rigaku Inc., 2007)'
_computing_data_reduction 'CrystalClear (Rigaku Inc., 2007)'
_computing_molecular_graphics 'Bruker SHELXTL'
_computing_publication_material 'Bruker SHELXTL'
_computing_structure_refinement 'SHELXL-97 (Sheldrick, 1997)'
_computing_structure_solution 'SHELXS-97 (Sheldrick, 1990)'
_diffrn_ambient_temperature 293(2)
_diffrn_detector_area_resol_mean 13.6612
_diffrn_measured_fraction_theta_full 0.997
_diffrn_measured_fraction_theta_max 0.997
_diffrn_measurement_device
;
Mercury2 (2x2 bin mode)
;
_diffrn_measurement_method CCD_Profile_fitting
_diffrn_radiation_monochromator graphite
_diffrn_radiation_source 'fine-focus sealed tube'
_diffrn_radiation_type MoK\a
_diffrn_radiation_wavelength 0.71073
_diffrn_reflns_av_R_equivalents 0.0467
_diffrn_reflns_av_sigmaI/netI 0.0507
_diffrn_reflns_limit_h_max 26
_diffrn_reflns_limit_h_min -17
_diffrn_reflns_limit_k_max 13
_diffrn_reflns_limit_k_min -13
_diffrn_reflns_limit_l_max 26
_diffrn_reflns_limit_l_min -31
_diffrn_reflns_number 35788
_diffrn_reflns_theta_full 27.44
_diffrn_reflns_theta_max 27.4642
_diffrn_reflns_theta_min 2.1580
_exptl_absorpt_coefficient_mu 1.812
_exptl_absorpt_correction_T_max 0.776
_exptl_absorpt_correction_T_min 0.668
_exptl_absorpt_correction_type multi-scan
_exptl_absorpt_process_details 'SADABS (Sheldrick, 1996)'
_exptl_crystal_colour black
_exptl_crystal_density_diffrn 1.547
_exptl_crystal_density_method 'not measured'
_exptl_crystal_description Prism
_exptl_crystal_F_000 2224
_exptl_crystal_size_max 0.2400
_exptl_crystal_size_mid 0.1900
_exptl_crystal_size_min 0.1400
_platon_squeeze_details
;

;
_refine_diff_density_max 0.523
_refine_diff_density_min -0.659
_refine_diff_density_rms 0.089
_refine_ls_extinction_method none
_refine_ls_goodness_of_fit_ref 1.098
_refine_ls_hydrogen_treatment constr
_refine_ls_matrix_type full
_refine_ls_number_parameters 514
_refine_ls_number_reflns 10787
_refine_ls_number_restraints 0
_refine_ls_restrained_S_all 1.098
_refine_ls_R_factor_all 0.0751
_refine_ls_R_factor_gt 0.0534
_refine_ls_shift/su_max 0.001
_refine_ls_shift/su_mean 0.000
_refine_ls_structure_factor_coef Fsqd
_refine_ls_weighting_details 'calc w=1/[\s^2^(Fo^2^)+(0.0740P)^2^+0.0000P] where P=(Fo^2^+2Fc^2^)/3'
_refine_ls_weighting_scheme calc
_refine_ls_wR_factor_gt 0.1449
_refine_ls_wR_factor_ref 0.1600
_reflns_number_gt 8111
_reflns_number_total 10787
_reflns_threshold_expression >2sigma(I)
_cod_data_source_file c0dt00505c.txt
_cod_data_source_block A
_cod_depositor_comments
;
The following automatic conversions were performed:

'_symmetry_cell_setting' value 'Monoclinic' changed to 'monoclinic'
according to /home/saulius/struct/CIF-dictionaries/cif_core.dic
dictionary named 'cif_core.dic' version 2.4.2 from
2011-04-26.

'_exptl_absorpt_correction_type' value 'Multi-scan'
changed to 'multi-scan' according to
/home/saulius/struct/CIF-dictionaries/cif_core.dic dictionary named
'cif_core.dic' version 2.4.2 from 2011-04-26.

Automatic conversion script
Id: cif_fix_values 1891 2012-01-12 08:04:46Z andrius 
;
_cod_original_sg_symbol_H-M P2(1)/n
_cod_database_code 7026548

loop_
_symmetry_equiv_pos_as_xyz
'x, y, z'
'-x+1/2, y+1/2, -z+1/2'
'-x, -y, -z'
'x-1/2, -y-1/2, z-1/2'

loop_
_atom_site_label
_atom_site_type_symbol
_atom_site_fract_x
_atom_site_fract_y
_atom_site_fract_z
_atom_site_U_iso_or_equiv
_atom_site_adp_type
_atom_site_occupancy
_atom_site_symmetry_multiplicity
_atom_site_calc_flag
_atom_site_refinement_flags
Fe1 Fe 0.43966(3) 0.28662(6) 0.45756(3) 0.04675(16) Uani 1 1 d .
Fe2 Fe 0.42281(3) 0.26188(5) 0.34994(3) 0.04170(15) Uani 1 1 d .
Fe3 Fe 0.69058(3) -0.29418(6) 0.25201(3) 0.05536(18) Uani 1 1 d .
Fe4 Fe 0.56513(3) -0.21146(6) 0.20955(3) 0.04851(16) Uani 1 1 d .
Fe5 Fe 0.42217(3) 0.08155(5) 0.20035(2) 0.04070(15) Uani 1 1 d .
S1 S 0.45271(6) 0.09442(10) 0.41655(5) 0.0478(2) Uani 1 1 d .
S2 S 0.51658(6) 0.36683(11) 0.41714(5) 0.0522(3) Uani 1 1 d .
S3 S 0.60610(7) -0.35033(12) 0.28819(6) 0.0652(3) Uani 1 1 d .
S4 S 0.65997(6) -0.08639(11) 0.26236(6) 0.0554(3) Uani 1 1 d .
S5 S 0.47765(5) 0.17708(10) 0.29149(4) 0.0422(2) Uani 1 1 d .
S6 S 0.48812(5) -0.10086(10) 0.24030(5) 0.0479(2) Uani 1 1 d .
C11 C 0.3615(3) 0.2199(5) 0.4611(2) 0.0578(11) Uani 1 1 d .
C12 C 0.4935(3) 0.2832(4) 0.5363(2) 0.0570(11) Uani 1 1 d .
C13 C 0.3982(3) 0.4421(5) 0.4484(2) 0.0594(11) Uani 1 1 d .
C14 C 0.3351(2) 0.2050(4) 0.32445(19) 0.0501(10) Uani 1 1 d .
C15 C 0.3944(2) 0.4094(4) 0.3114(2) 0.0526(10) Uani 1 1 d .
C17 C 0.5981(2) 0.2719(5) 0.4381(2) 0.0638(12) Uani 1 1 d .
H17A H 0.6069 0.2521 0.4024 0.077 Uiso 1 1 calc R
H17B H 0.6370 0.3256 0.4629 0.077 Uiso 1 1 calc R
C18 C 0.5993(3) 0.1464(5) 0.4706(2) 0.0673(13) Uani 1 1 d .
H18A H 0.6458 0.1076 0.4814 0.081 Uiso 1 1 calc R
H18B H 0.5922 0.1661 0.5071 0.081 Uiso 1 1 calc R
C19 C 0.5447(2) 0.0488(4) 0.4362(2) 0.0602(11) Uani 1 1 d .
H19A H 0.5529 -0.0304 0.4593 0.072 Uiso 1 1 calc R
H19B H 0.5523 0.0292 0.4000 0.072 Uiso 1 1 calc R
C21 C 0.7318(3) -0.2323(5) 0.2041(3) 0.0687(13) Uani 1 1 d .
C22 C 0.7715(3) -0.3304(5) 0.3136(3) 0.0692(13) Uani 1 1 d .
C23 C 0.6715(3) -0.4442(5) 0.2129(3) 0.0741(15) Uani 1 1 d .
C24 C 0.5645(3) -0.1418(5) 0.1441(2) 0.0642(12) Uani 1 1 d .
C25 C 0.5090(3) -0.3348(6) 0.1692(3) 0.0762(15) Uani 1 1 d .
C27 C 0.6172(3) -0.2697(6) 0.3576(3) 0.0861(18) Uani 1 1 d .
H27A H 0.5724 -0.2305 0.3538 0.103 Uiso 1 1 calc R
H27B H 0.6281 -0.3348 0.3885 0.103 Uiso 1 1 calc R
C28 C 0.6739(3) -0.1664(7) 0.3775(3) 0.0908(19) Uani 1 1 d .
H28A H 0.6779 -0.1356 0.4163 0.109 Uiso 1 1 calc R
H28B H 0.7189 -0.2052 0.3815 0.109 Uiso 1 1 calc R
C29 C 0.6605(3) -0.0535(6) 0.3366(2) 0.0751(15) Uani 1 1 d .
H29A H 0.6965 0.0113 0.3551 0.090 Uiso 1 1 calc R
H29B H 0.6151 -0.0161 0.3324 0.090 Uiso 1 1 calc R
C101 C 0.3381(3) -0.0574(6) 0.0868(2) 0.0762(15) Uani 1 1 d .
H10A H 0.3104 -0.0924 0.1061 0.091 Uiso 1 1 calc R
C102 C 0.3211(4) -0.0856(8) 0.0276(3) 0.108(2) Uani 1 1 d .
H10B H 0.2825 -0.1384 0.0075 0.129 Uiso 1 1 calc R
C103 C 0.3617(4) -0.0348(9) -0.0013(3) 0.122(3) Uani 1 1 d .
H10C H 0.3510 -0.0530 -0.0412 0.146 Uiso 1 1 calc R
C104 C 0.4187(4) 0.0437(7) 0.0294(3) 0.097(2) Uani 1 1 d .
H10D H 0.4469 0.0784 0.0105 0.116 Uiso 1 1 calc R
C105 C 0.4328(3) 0.0695(5) 0.0882(2) 0.0633(12) Uani 1 1 d .
C106 C 0.4896(3) 0.1505(5) 0.1254(2) 0.0596(12) Uani 1 1 d .
H10E H 0.5224 0.1882 0.1119 0.072 Uiso 1 1 calc R
C107 C 0.5480(2) 0.2472(5) 0.2212(2) 0.0595(12) Uani 1 1 d .
H10F H 0.5625 0.3147 0.2003 0.071 Uiso 1 1 calc R
H10G H 0.5890 0.1939 0.2423 0.071 Uiso 1 1 calc R
C108 C 0.5189(3) 0.3072(4) 0.2648(2) 0.0581(11) Uani 1 1 d .
H10H H 0.4842 0.3735 0.2453 0.070 Uiso 1 1 calc R
H10I H 0.5569 0.3467 0.2976 0.070 Uiso 1 1 calc R
C201 C 0.3489(3) 0.3342(5) 0.1482(2) 0.0668(13) Uani 1 1 d .
H20A H 0.3909 0.3621 0.1452 0.080 Uiso 1 1 calc R
C202 C 0.2904(4) 0.4136(6) 0.1281(3) 0.0867(18) Uani 1 1 d .
H20B H 0.2937 0.4949 0.1128 0.104 Uiso 1 1 calc R
C203 C 0.2277(3) 0.3739(7) 0.1306(3) 0.087(2) Uani 1 1 d .
H20C H 0.1880 0.4272 0.1167 0.104 Uiso 1 1 calc R
C204 C 0.2238(3) 0.2542(6) 0.1537(2) 0.0758(17) Uani 1 1 d .
H20D H 0.1813 0.2244 0.1553 0.091 Uiso 1 1 calc R
C205 C 0.2847(2) 0.1781(5) 0.1750(2) 0.0580(12) Uani 1 1 d .
C206 C 0.2891(2) 0.0538(5) 0.2023(2) 0.0601(12) Uani 1 1 d .
H20E H 0.2505 0.0164 0.2080 0.072 Uiso 1 1 calc R
C207 C 0.3638(2) -0.1249(5) 0.2526(2) 0.0630(12) Uani 1 1 d .
H20F H 0.3199 -0.1719 0.2446 0.076 Uiso 1 1 calc R
H20G H 0.3845 -0.1066 0.2947 0.076 Uiso 1 1 calc R
C208 C 0.4141(3) -0.2050(4) 0.2343(3) 0.0669(13) Uani 1 1 d .
H20H H 0.3909 -0.2352 0.1938 0.080 Uiso 1 1 calc R
H20I H 0.4302 -0.2797 0.2601 0.080 Uiso 1 1 calc R
O11 O 0.3095(2) 0.1778(4) 0.4624(2) 0.0897(12) Uani 1 1 d .
O12 O 0.5260(2) 0.2816(4) 0.58603(16) 0.0789(11) Uani 1 1 d .
O13 O 0.3671(2) 0.5376(4) 0.44031(19) 0.0857(12) Uani 1 1 d .
O14 O 0.27677(17) 0.1729(4) 0.31289(16) 0.0751(10) Uani 1 1 d .
O15 O 0.3757(2) 0.5063(3) 0.28729(19) 0.0819(11) Uani 1 1 d .
O21 O 0.7592(3) -0.1951(5) 0.1740(2) 0.1094(16) Uani 1 1 d .
O22 O 0.8237(2) -0.3534(5) 0.3509(2) 0.1039(15) Uani 1 1 d .
O23 O 0.6569(2) -0.5390(4) 0.1870(2) 0.1009(15) Uani 1 1 d .
O24 O 0.5682(3) -0.1056(5) 0.09998(19) 0.0985(14) Uani 1 1 d .
O25 O 0.4749(3) -0.4213(5) 0.1442(3) 0.1218(18) Uani 1 1 d .
N1 N 0.39350(18) 0.0193(4) 0.11797(16) 0.0552(9) Uani 1 1 d .
N2 N 0.49200(18) 0.1675(3) 0.17893(16) 0.0493(8) Uani 1 1 d .
N3 N 0.34701(19) 0.2167(4) 0.17212(16) 0.0523(9) Uani 1 1 d .
N4 N 0.34976(17) -0.0030(4) 0.21862(16) 0.0509(8) Uani 1 1 d .

loop_
_atom_site_aniso_label
_atom_site_aniso_U_11
_atom_site_aniso_U_22
_atom_site_aniso_U_33
_atom_site_aniso_U_23
_atom_site_aniso_U_13
_atom_site_aniso_U_12
Fe1 0.0548(3) 0.0449(3) 0.0418(3) -0.0044(3) 0.0193(3) -0.0003(2)
Fe2 0.0469(3) 0.0381(3) 0.0405(3) 0.0006(2) 0.0168(2) 0.0011(2)
Fe3 0.0550(4) 0.0502(4) 0.0660(4) 0.0060(3) 0.0284(3) 0.0068(3)
Fe4 0.0529(3) 0.0426(3) 0.0537(4) 0.0006(3) 0.0241(3) 0.0023(2)
Fe5 0.0403(3) 0.0453(3) 0.0398(3) 0.0007(2) 0.0188(2) -0.0007(2)
S1 0.0601(6) 0.0388(5) 0.0457(6) 0.0016(4) 0.0209(4) 0.0020(4)
S2 0.0559(6) 0.0457(6) 0.0559(7) -0.0074(5) 0.0220(5) -0.0074(4)
S3 0.0685(7) 0.0556(7) 0.0813(9) 0.0208(6) 0.0392(6) 0.0071(5)
S4 0.0582(6) 0.0494(6) 0.0643(7) -0.0023(5) 0.0292(5) -0.0027(5)
S5 0.0445(5) 0.0417(5) 0.0420(5) -0.0004(4) 0.0178(4) -0.0018(4)
S6 0.0525(6) 0.0412(5) 0.0565(6) 0.0041(5) 0.0276(5) 0.0017(4)
C11 0.066(3) 0.057(3) 0.050(3) -0.002(2) 0.022(2) 0.000(2)
C12 0.068(3) 0.055(3) 0.049(3) -0.005(2) 0.023(2) -0.006(2)
C13 0.067(3) 0.057(3) 0.054(3) -0.007(2) 0.023(2) -0.005(2)
C14 0.063(3) 0.048(2) 0.039(2) 0.0015(18) 0.0182(18) 0.0023(19)
C15 0.055(2) 0.050(2) 0.057(3) 0.007(2) 0.026(2) 0.0084(18)
C17 0.051(3) 0.071(3) 0.066(3) -0.009(3) 0.019(2) -0.006(2)
C18 0.063(3) 0.078(3) 0.054(3) 0.006(3) 0.014(2) 0.020(2)
C19 0.071(3) 0.050(3) 0.063(3) 0.009(2) 0.028(2) 0.018(2)
C21 0.071(3) 0.062(3) 0.081(4) -0.005(3) 0.038(3) 0.000(2)
C22 0.060(3) 0.073(3) 0.075(4) 0.007(3) 0.026(3) 0.007(2)
C23 0.064(3) 0.054(3) 0.112(5) -0.001(3) 0.043(3) 0.008(2)
C24 0.074(3) 0.065(3) 0.057(3) 0.000(2) 0.028(2) 0.009(2)
C25 0.070(3) 0.070(3) 0.084(4) -0.011(3) 0.023(3) -0.001(3)
C27 0.099(4) 0.104(5) 0.068(4) 0.030(3) 0.046(3) 0.019(4)
C28 0.090(4) 0.125(6) 0.059(4) 0.001(4) 0.029(3) 0.023(4)
C29 0.074(3) 0.088(4) 0.063(3) -0.020(3) 0.026(3) 0.000(3)
C101 0.078(3) 0.098(4) 0.054(3) -0.025(3) 0.027(2) -0.014(3)
C102 0.116(5) 0.140(6) 0.071(4) -0.047(4) 0.039(4) -0.039(5)
C103 0.132(6) 0.184(9) 0.052(4) -0.035(5) 0.037(4) -0.025(6)
C104 0.112(5) 0.137(6) 0.057(4) -0.007(4) 0.049(3) -0.007(4)
C105 0.072(3) 0.078(3) 0.047(3) 0.002(2) 0.031(2) 0.008(2)
C106 0.068(3) 0.068(3) 0.058(3) 0.013(2) 0.041(2) 0.007(2)
C107 0.055(3) 0.061(3) 0.069(3) 0.002(2) 0.032(2) -0.014(2)
C108 0.067(3) 0.050(2) 0.062(3) -0.006(2) 0.029(2) -0.020(2)
C201 0.078(3) 0.061(3) 0.060(3) 0.009(3) 0.024(2) 0.017(2)
C202 0.101(4) 0.078(4) 0.076(4) 0.016(3) 0.027(3) 0.043(3)
C203 0.070(4) 0.108(5) 0.065(4) -0.021(3) 0.004(3) 0.037(3)
C204 0.054(3) 0.100(4) 0.063(3) -0.031(3) 0.011(2) 0.019(3)
C205 0.046(2) 0.076(3) 0.049(3) -0.019(2) 0.0144(18) 0.007(2)
C206 0.043(2) 0.077(3) 0.059(3) -0.022(3) 0.0185(19) -0.011(2)
C207 0.058(3) 0.060(3) 0.080(3) 0.001(3) 0.036(2) -0.020(2)
C208 0.077(3) 0.046(3) 0.090(4) 0.002(2) 0.046(3) -0.010(2)
O11 0.073(2) 0.106(3) 0.100(3) -0.005(3) 0.044(2) -0.019(2)
O12 0.090(3) 0.091(3) 0.045(2) -0.0039(19) 0.0134(17) -0.005(2)
O13 0.091(3) 0.063(2) 0.098(3) -0.005(2) 0.029(2) 0.021(2)
O14 0.0530(19) 0.097(3) 0.070(2) 0.001(2) 0.0165(16) -0.0114(18)
O15 0.093(3) 0.060(2) 0.100(3) 0.032(2) 0.045(2) 0.0188(19)
O21 0.135(4) 0.115(4) 0.116(4) 0.001(3) 0.090(4) -0.011(3)
O22 0.083(3) 0.133(4) 0.083(3) 0.016(3) 0.016(2) 0.034(3)
O23 0.092(3) 0.070(3) 0.152(5) -0.028(3) 0.057(3) -0.008(2)
O24 0.128(4) 0.116(4) 0.065(3) 0.019(2) 0.051(3) 0.026(3)
O25 0.130(4) 0.097(4) 0.124(4) -0.045(3) 0.031(3) -0.044(3)
N1 0.060(2) 0.062(2) 0.046(2) -0.0015(18) 0.0227(16) 0.0057(17)
N2 0.056(2) 0.0453(19) 0.054(2) 0.0057(16) 0.0292(16) 0.0064(15)
N3 0.053(2) 0.062(2) 0.041(2) -0.0012(17) 0.0158(15) 0.0107(16)
N4 0.0465(18) 0.060(2) 0.052(2) -0.0129(17) 0.0247(15) -0.0094(16)

loop_
_atom_type_symbol
_atom_type_description
_atom_type_scat_dispersion_real
_atom_type_scat_dispersion_imag
_atom_type_scat_source
C C 0.0033 0.0016 'International Tables Vol C Tables 4.2.6.8 and 6.1.1.4'
H H 0.0000 0.0000 'International Tables Vol C Tables 4.2.6.8 and 6.1.1.4'
N N 0.0061 0.0033 'International Tables Vol C Tables 4.2.6.8 and 6.1.1.4'
O O 0.0106 0.0060 'International Tables Vol C Tables 4.2.6.8 and 6.1.1.4'
S S 0.1246 0.1234 'International Tables Vol C Tables 4.2.6.8 and 6.1.1.4'
Fe Fe 0.3463 0.8444 'International Tables Vol C Tables 4.2.6.8 and 6.1.1.4'

loop_
_geom_angle_atom_site_label_1
_geom_angle_atom_site_label_2
_geom_angle_atom_site_label_3
_geom_angle
C11 Fe1 C13 88.0(2)
C11 Fe1 C12 98.3(2)
C13 Fe1 C12 102.7(2)
C11 Fe1 S1 86.25(16)
C13 Fe1 S1 148.52(16)
C12 Fe1 S1 108.71(15)
C11 Fe1 S2 159.09(16)
C13 Fe1 S2 89.28(16)
C12 Fe1 S2 102.57(16)
S1 Fe1 S2 85.30(5)
C11 Fe1 Fe2 103.48(16)
C13 Fe1 Fe2 94.90(16)
C12 Fe1 Fe2 152.39(15)
S1 Fe1 Fe2 56.73(3)
S2 Fe1 Fe2 56.12(4)
C14 Fe2 C15 90.7(2)
C14 Fe2 S2 152.06(15)
C15 Fe2 S2 89.53(16)
C14 Fe2 S5 108.62(15)
C15 Fe2 S5 98.07(15)
S2 Fe2 S5 99.01(6)
C14 Fe2 S1 88.00(14)
C15 Fe2 S1 166.57(15)
S2 Fe2 S1 85.44(5)
S5 Fe2 S1 95.02(5)
C14 Fe2 Fe1 97.38(14)
C15 Fe2 Fe1 110.70(15)
S2 Fe2 Fe1 56.76(4)
S5 Fe2 Fe1 140.82(4)
S1 Fe2 Fe1 56.31(4)
C23 Fe3 C21 91.4(3)
C23 Fe3 C22 102.3(3)
C21 Fe3 C22 96.3(3)
C23 Fe3 S4 149.79(18)
C21 Fe3 S4 87.07(17)
C22 Fe3 S4 107.85(19)
C23 Fe3 S3 86.48(18)
C21 Fe3 S3 161.26(19)
C22 Fe3 S3 102.32(19)
S4 Fe3 S3 85.45(5)
C23 Fe3 Fe4 95.11(17)
C21 Fe3 Fe4 105.14(18)
C22 Fe3 Fe4 151.94(18)
S4 Fe3 Fe4 56.51(4)
S3 Fe3 Fe4 56.62(5)
C24 Fe4 C25 90.4(3)
C24 Fe4 S6 108.70(17)
C25 Fe4 S6 99.45(19)
C24 Fe4 S4 89.88(18)
C25 Fe4 S4 165.54(18)
S6 Fe4 S4 94.15(6)
C24 Fe4 S3 154.13(17)
C25 Fe4 S3 88.3(2)
S6 Fe4 S3 96.98(6)
S4 Fe4 S3 85.14(6)
C24 Fe4 Fe3 100.16(17)
C25 Fe4 Fe3 109.48(18)
S6 Fe4 Fe3 138.67(5)
S4 Fe4 Fe3 56.30(4)
S3 Fe4 Fe3 56.33(4)
N4 Fe5 N2 177.70(16)
N4 Fe5 N1 97.18(15)
N2 Fe5 N1 81.00(16)
N4 Fe5 N3 80.81(16)
N2 Fe5 N3 97.70(15)
N1 Fe5 N3 88.80(15)
N4 Fe5 S5 96.74(11)
N2 Fe5 S5 85.10(12)
N1 Fe5 S5 166.07(11)
N3 Fe5 S5 94.03(11)
N4 Fe5 S6 84.64(12)
N2 Fe5 S6 96.86(11)
N1 Fe5 S6 93.88(12)
N3 Fe5 S6 165.43(12)
S5 Fe5 S6 86.81(5)
C19 S1 Fe1 112.78(16)
C19 S1 Fe2 111.07(16)
Fe1 S1 Fe2 66.96(5)
C17 S2 Fe2 112.15(16)
C17 S2 Fe1 112.34(18)
Fe2 S2 Fe1 67.11(5)
C27 S3 Fe3 113.0(2)
C27 S3 Fe4 111.7(2)
Fe3 S3 Fe4 67.05(5)
C29 S4 Fe3 112.5(2)
C29 S4 Fe4 110.72(19)
Fe3 S4 Fe4 67.19(5)
C108 S5 Fe2 109.53(16)
C108 S5 Fe5 95.68(16)
Fe2 S5 Fe5 125.84(5)
C208 S6 Fe4 109.16(17)
C208 S6 Fe5 96.59(17)
Fe4 S6 Fe5 129.39(6)
O11 C11 Fe1 178.6(5)
O12 C12 Fe1 178.4(4)
O13 C13 Fe1 175.2(5)
O14 C14 Fe2 172.9(4)
O15 C15 Fe2 178.7(4)
C18 C17 S2 116.2(3)
C19 C18 C17 114.8(4)
C18 C19 S1 116.7(3)
O21 C21 Fe3 178.5(6)
O22 C22 Fe3 177.4(5)
O23 C23 Fe3 177.7(5)
O24 C24 Fe4 173.3(5)
O25 C25 Fe4 176.2(6)
C28 C27 S3 115.9(4)
C29 C28 C27 114.3(5)
C28 C29 S4 116.4(4)
N1 C101 C102 122.7(6)
C103 C102 C101 119.2(6)
C102 C103 C104 119.5(6)
C105 C104 C103 118.9(6)
N1 C105 C104 122.7(5)
N1 C105 C106 112.3(4)
C104 C105 C106 125.1(5)
N2 C106 C105 115.5(4)
N2 C107 C108 108.3(4)
C107 C108 S5 107.2(3)
N3 C201 C202 121.9(5)
C203 C202 C201 120.3(6)
C202 C203 C204 119.1(5)
C203 C204 C205 118.7(6)
N3 C205 C204 122.3(5)
N3 C205 C206 112.8(4)
C204 C205 C206 124.8(5)
N4 C206 C205 116.0(4)
N4 C207 C208 108.3(4)
C207 C208 S6 106.6(3)
C101 N1 C105 117.1(4)
C101 N1 Fe5 128.9(3)
C105 N1 Fe5 113.8(3)
C106 N2 C107 120.5(4)
C106 N2 Fe5 117.3(3)
C107 N2 Fe5 122.2(3)
C205 N3 C201 117.5(4)
C205 N3 Fe5 112.9(3)
C201 N3 Fe5 129.5(3)
C206 N4 C207 121.7(4)
C206 N4 Fe5 117.1(4)
C207 N4 Fe5 121.2(3)

loop_
_geom_bond_atom_site_label_1
_geom_bond_atom_site_label_2
_geom_bond_distance
Fe1 C11 1.762(5)
Fe1 C13 1.788(5)
Fe1 C12 1.817(5)
Fe1 S1 2.2790(14)
Fe1 S2 2.2883(15)
Fe1 Fe2 2.5205(16)
Fe2 C14 1.757(5)
Fe2 C15 1.768(4)
Fe2 S2 2.2714(14)
Fe2 S5 2.2808(13)
Fe2 S1 2.2900(14)
Fe3 C23 1.783(6)
Fe3 C21 1.786(6)
Fe3 C22 1.804(5)
Fe3 S4 2.2727(16)
Fe3 S3 2.2759(16)
Fe3 Fe4 2.5183(14)
Fe4 C24 1.742(5)
Fe4 C25 1.747(6)
Fe4 S6 2.2763(14)
Fe4 S4 2.2783(15)
Fe4 S3 2.2837(16)
Fe5 N4 1.900(3)
Fe5 N2 1.903(3)
Fe5 N1 1.972(4)
Fe5 N3 1.993(4)
Fe5 S5 2.3001(15)
Fe5 S6 2.3058(14)
S1 C19 1.812(5)
S2 C17 1.827(5)
S3 C27 1.818(6)
S4 C29 1.831(5)
S5 C108 1.825(4)
S6 C208 1.810(5)
C11 O11 1.155(6)
C12 O12 1.142(6)
C13 O13 1.148(6)
C14 O14 1.161(5)
C15 O15 1.150(5)
C17 C18 1.513(7)
C18 C19 1.501(7)
C21 O21 1.138(6)
C22 O22 1.135(6)
C23 O23 1.141(6)
C24 O24 1.162(6)
C25 O25 1.155(6)
C27 C28 1.510(9)
C28 C29 1.489(8)
C101 N1 1.354(6)
C101 C102 1.379(8)
C102 C103 1.371(9)
C103 C104 1.382(9)
C104 C105 1.375(7)
C105 N1 1.365(6)
C105 C106 1.440(7)
C106 N2 1.295(6)
C107 N2 1.469(6)
C107 C108 1.523(7)
C201 N3 1.351(6)
C201 C202 1.375(7)
C202 C203 1.362(9)
C203 C204 1.372(9)
C204 C205 1.392(7)
C205 N3 1.355(6)
C205 C206 1.432(7)
C206 N4 1.287(5)
C207 N4 1.474(6)
C207 C208 1.505(7)

loop_
_platon_squeeze_void_nr
_platon_squeeze_void_average_x
_platon_squeeze_void_average_y
_platon_squeeze_void_average_z
_platon_squeeze_void_volume
_platon_squeeze_void_count_electrons
_platon_squeeze_void_content
1 0.000 0.000 0.500 333 45 ' '
2 0.208 0.035 0.908 13 1 ' '
3 0.792 -0.035 0.092 15 1 ' '
4 0.500 0.500 1.000 329 45 ' '
5 0.703 0.481 0.404 12 1 ' '
6 0.297 0.519 0.596 12 1 ' '
